data_4313311
loop_
_publ_author_name
'Hugh D. Selby'
'Bryan K. Roland'
'Michael D. Carducci'
'Zhiping Zheng'

_publ_contact_author_address
;

      University of Arizona

      Department of Chemistry

      1306 E. University

      Tucson, AZ 85721-0041

      USA

;
_publ_contact_author_email zhiping@u.arizona.edu
_publ_contact_author_fax 520-621-8407
_publ_contact_author_name 'Dr. Zhiping Zheng'
_publ_contact_author_phone 520-621-6495
_publ_section_title
;
 Hydrogen-Bonded Extended Arrays of the [Re~6~(\m~3~-Se)~8~]^2+^
 Core-Containing Clusters
;
_journal_name_full 'Inorganic Chemistry'
_journal_page_first 1656
_journal_page_last 1662
_journal_paper_doi 10.1021/ic0261326
_journal_volume 42
_journal_year 2003
_chemical_formula_moiety 'C36 H72 F12 N4 O2 P4 Re6 Sb2 Se8, 3(CH3 N O2), CH2 Cl2'
_chemical_formula_sum 'C40 H83 Cl2 F12 N7 O8 P4 Re6 Sb2 Se8'
_chemical_formula_weight 3205.29
_chemical_name_systematic
;

  ?

;
_space_group_IT_number 2
_symmetry_cell_setting triclinic
_symmetry_Int_Tables_number 2
_symmetry_space_group_name_Hall '-P 1'
_symmetry_space_group_name_H-M 'P -1'
_atom_sites_solution_hydrogens geom
_atom_sites_solution_primary direct
_atom_sites_solution_secondary difmap
_audit_creation_method SHELXL-97
_cell_angle_alpha 77.20(3)
_cell_angle_beta 72.18(3)
_cell_angle_gamma 76.15(3)
_cell_formula_units_Z 1
_cell_length_a 11.790(2)
_cell_length_b 12.944(3)
_cell_length_c 13.471(3)
_cell_measurement_reflns_used 5551
_cell_measurement_temperature 170(2)
_cell_measurement_theta_max 26.36
_cell_measurement_theta_min 2.233
_cell_volume 1875.7(8)
_computing_cell_refinement 'Bruker SMART'
_computing_data_collection 'Bruker SMART'
_computing_data_reduction 'Bruker SAINT'
_computing_molecular_graphics 'Bruker SHELXTL'
_computing_publication_material 'Bruker SHELXTL'
_computing_structure_refinement 'Bruker SHELXTL'
_computing_structure_solution 'Bruker SHELXTL'
_diffrn_ambient_temperature 170(2)
_diffrn_measured_fraction_theta_full 0.970
_diffrn_measured_fraction_theta_max 0.970
_diffrn_measurement_device_type 'CCD area detector'
_diffrn_measurement_method 'phi and omega scans'
_diffrn_measurement_specimen_support 'glass fiber'
_diffrn_radiation_monochromator graphite
_diffrn_radiation_source 'fine-focus sealed tube'
_diffrn_radiation_type MoK\a
_diffrn_radiation_wavelength 0.71073
_diffrn_reflns_av_R_equivalents 0.0375
_diffrn_reflns_av_sigmaI/netI 0.0476
_diffrn_reflns_limit_h_max 14
_diffrn_reflns_limit_h_min -14
_diffrn_reflns_limit_k_max 15
_diffrn_reflns_limit_k_min -15
_diffrn_reflns_limit_l_max 16
_diffrn_reflns_limit_l_min -16
_diffrn_reflns_number 19430
_diffrn_reflns_theta_full 26.37
_diffrn_reflns_theta_max 26.37
_diffrn_reflns_theta_min 2.10
_diffrn_standards_decay_% 0.15
_diffrn_standards_interval_count 3686
_diffrn_standards_number 129
_exptl_absorpt_coefficient_mu 14.462
_exptl_absorpt_correction_T_max 1.0
_exptl_absorpt_correction_T_min 0.431008
_exptl_absorpt_correction_type semi-empirical
_exptl_absorpt_process_details 'SADABS, (Bruker 2000)'
_exptl_crystal_colour red
_exptl_crystal_density_diffrn 2.838
_exptl_crystal_density_method 'not measured'
_exptl_crystal_description block
_exptl_crystal_F_000 1462
_exptl_crystal_size_max 0.25
_exptl_crystal_size_mid 0.25
_exptl_crystal_size_min 0.10
_refine_diff_density_max 1.633
_refine_diff_density_min -2.407
_refine_diff_density_rms 0.213
_refine_ls_extinction_method none
_refine_ls_goodness_of_fit_ref 1.011
_refine_ls_hydrogen_treatment constr
_refine_ls_matrix_type full
_refine_ls_number_constraints 0
_refine_ls_number_parameters 439
_refine_ls_number_reflns 7441
_refine_ls_number_restraints 69
_refine_ls_restrained_S_all 1.012
_refine_ls_R_factor_all 0.0379
_refine_ls_R_factor_gt 0.0278
_refine_ls_shift/su_max 0.008
_refine_ls_shift/su_mean 0.000
_refine_ls_structure_factor_coef Fsqd
_refine_ls_weighting_details 'calc w=1/[\s^2^(Fo^2^)+(0.0175P)^2^+0.0000P] where P=(Fo^2^+2Fc^2^)/3'
_refine_ls_weighting_scheme calc
_refine_ls_wR_factor_gt 0.0596
_refine_ls_wR_factor_ref 0.0633
_reflns_number_gt 5990
_reflns_number_total 7441
_reflns_threshold_expression I>2sigma(I)
_cod_data_source_file ic0261326si20021206_010209.cif
_cod_data_source_block 2
_cod_depositor_comments
;
The following automatic conversions were performed:

'_symmetry_cell_setting' value 'Triclinic' changed to 'triclinic'
according to the built-in table from CIF Core dictionary named
'cif_core.dic' version 2.4.1 from 2010-06-29.

Automatic conversion script
Id: cif_fix_values 1646 2011-03-28 12:23:43Z adriana 
;
_cod_original_cell_volume 1875.6(7)
_cod_database_code 4313311

loop_
_symmetry_equiv_pos_as_xyz
'x, y, z'
'-x, -y, -z'

loop_
_atom_site_label
_atom_site_type_symbol
_atom_site_fract_x
_atom_site_fract_y
_atom_site_fract_z
_atom_site_U_iso_or_equiv
_atom_site_adp_type
_atom_site_occupancy
_atom_site_symmetry_multiplicity
_atom_site_calc_flag
_atom_site_refinement_flags
_atom_site_disorder_assembly
_atom_site_disorder_group
Re1 Re 1.086534(19) 0.909860(16) -0.908799(17) 0.00876(6) Uani 1 1 d . . .
Re2 Re 0.859113(19) 0.950072(16) -0.916747(17) 0.00878(6) Uani 1 1 d . . .
Re3 Re 1.036058(19) 0.890243(15) -1.080576(17) 0.00869(6) Uani 1 1 d . . .
Se1 Se 1.25219(5) 0.85731(4) -1.06893(4) 0.01210(12) Uani 1 1 d . . .
Se2 Se 0.98221(5) 0.76177(4) -0.91066(4) 0.01254(12) Uani 1 1 d . . .
Se3 Se 0.81723(5) 0.93412(4) -1.08490(4) 0.01265(12) Uani 1 1 d . . .
Se4 Se 0.91504(5) 0.97110(4) -0.75699(4) 0.01262(12) Uani 1 1 d . . .
P2 P 0.66845(13) 0.89116(11) -0.80311(12) 0.0140(3) Uani 1 1 d . . .
C21 C 0.6007(5) 0.9601(5) -0.6881(5) 0.0249(15) Uani 1 1 d . . .
H21A H 0.6622 0.9492 -0.6488 0.030 Uiso 1 1 calc R . .
H21B H 0.5812 1.0384 -0.7137 0.030 Uiso 1 1 calc R . .
C22 C 0.6819(6) 0.7487(4) -0.7468(5) 0.0228(14) Uani 1 1 d . . .
H22A H 0.5994 0.7323 -0.7138 0.027 Uiso 1 1 calc R . .
H22B H 0.7210 0.7058 -0.8048 0.027 Uiso 1 1 calc R . .
C23 C 0.5450(6) 0.9172(5) -0.8674(5) 0.0272(15) Uani 1 1 d . . .
H23A H 0.4668 0.9310 -0.8134 0.033 Uiso 1 1 calc R . .
H23B H 0.5517 0.9836 -0.9203 0.033 Uiso 1 1 calc R . .
C24 C 0.4859(6) 0.9250(5) -0.6108(5) 0.0303(16) Uani 1 1 d . . .
H24A H 0.4580 0.9663 -0.5522 0.045 Uiso 1 1 calc R . .
H24B H 0.5039 0.8480 -0.5833 0.045 Uiso 1 1 calc R . .
H24C H 0.4225 0.9384 -0.6476 0.045 Uiso 1 1 calc R . .
C25 C 0.7537(6) 0.7129(5) -0.6651(5) 0.0294(16) Uani 1 1 d . . .
H25A H 0.7569 0.6356 -0.6392 0.044 Uiso 1 1 calc R . .
H25B H 0.7143 0.7530 -0.6059 0.044 Uiso 1 1 calc R . .
H25C H 0.8362 0.7271 -0.6972 0.044 Uiso 1 1 calc R . .
C26 C 0.5428(6) 0.8266(5) -0.9222(6) 0.0407(19) Uani 1 1 d . . .
H26A H 0.4739 0.8471 -0.9533 0.061 Uiso 1 1 calc R . .
H26B H 0.5346 0.7605 -0.8705 0.061 Uiso 1 1 calc R . .
H26C H 0.6184 0.8141 -0.9780 0.061 Uiso 1 1 calc R . .
P3 P 1.08619(13) 0.73913(11) -1.18203(12) 0.0143(3) Uani 1 1 d . . .
C31 C 1.1668(5) 0.7665(5) -1.3218(5) 0.0236(14) Uani 1 1 d . . .
H31A H 1.1681 0.7061 -1.3563 0.028 Uiso 1 1 calc R . .
H31B H 1.1213 0.8325 -1.3555 0.028 Uiso 1 1 calc R . .
C32 C 0.9572(5) 0.6900(5) -1.1896(5) 0.0245(15) Uani 1 1 d . . .
H32A H 0.9027 0.7513 -1.2197 0.029 Uiso 1 1 calc R . .
H32B H 0.9872 0.6373 -1.2394 0.029 Uiso 1 1 calc R . .
C33 C 1.1807(5) 0.6200(4) -1.1270(5) 0.0217(14) Uani 1 1 d . . .
H33A H 1.2560 0.6409 -1.1266 0.026 Uiso 1 1 calc R . .
H33B H 1.1371 0.5976 -1.0526 0.026 Uiso 1 1 calc R . .
C34 C 1.2981(6) 0.7817(5) -1.3420(5) 0.0339(17) Uani 1 1 d . . .
H34A H 1.3352 0.7961 -1.4182 0.051 Uiso 1 1 calc R . .
H34B H 1.3447 0.7161 -1.3107 0.051 Uiso 1 1 calc R . .
H34C H 1.2979 0.8427 -1.3098 0.051 Uiso 1 1 calc R . .
C35 C 0.8829(6) 0.6364(5) -1.0845(5) 0.0328(17) Uani 1 1 d . . .
H35A H 0.8152 0.6136 -1.0963 0.049 Uiso 1 1 calc R . .
H35B H 0.8513 0.6879 -1.0347 0.049 Uiso 1 1 calc R . .
H35C H 0.9348 0.5733 -1.0552 0.049 Uiso 1 1 calc R . .
C36 C 1.2157(6) 0.5230(5) -1.1838(6) 0.0378(18) Uani 1 1 d . . .
H36A H 1.2658 0.4640 -1.1479 0.057 Uiso 1 1 calc R . .
H36B H 1.2617 0.5429 -1.2571 0.057 Uiso 1 1 calc R . .
H36C H 1.1423 0.4996 -1.1831 0.057 Uiso 1 1 calc R . .
N1 N 1.1866(4) 0.8026(3) -0.7985(3) 0.0118(10) Uani 1 1 d . . .
C1 C 1.2321(5) 0.6981(4) -0.8089(5) 0.0183(13) Uani 1 1 d . . .
H1A H 1.2207 0.6712 -0.8646 0.022 Uiso 1 1 calc R . .
C2 C 1.2945(5) 0.6293(4) -0.7414(4) 0.0182(13) Uani 1 1 d . . .
H2A H 1.3251 0.5563 -0.7509 0.022 Uiso 1 1 calc R . .
C3 C 1.3126(5) 0.6663(4) -0.6597(4) 0.0154(12) Uani 1 1 d . . .
C4 C 1.2671(5) 0.7734(4) -0.6489(4) 0.0185(13) Uani 1 1 d . . .
H4A H 1.2792 0.8019 -0.5944 0.022 Uiso 1 1 calc R . .
C5 C 1.2039(5) 0.8386(4) -0.7181(4) 0.0151(12) Uani 1 1 d . . .
H5A H 1.1714 0.9115 -0.7089 0.018 Uiso 1 1 calc R . .
C6 C 1.3882(5) 0.5976(5) -0.5881(5) 0.0204(14) Uani 1 1 d . . .
O1 O 1.4539(4) 0.6386(3) -0.5583(3) 0.0295(11) Uani 1 1 d . . .
N2 N 1.3831(5) 0.4933(4) -0.5643(4) 0.0303(14) Uani 1 1 d . . .
H2B H 1.4280 0.4495 -0.5252 0.036 Uiso 1 1 calc R . .
H2C H 1.3347 0.4681 -0.5875 0.036 Uiso 1 1 calc R . .
Sb1 Sb 0.992(3) 0.497(3) -0.493(3) 0.0235(18) Uani 0.50 1 d P . .
F1 F 0.9254(3) 0.4456(3) -0.5765(4) 0.0489(12) Uani 1 1 d . . .
F2 F 0.9879(4) 0.3770(3) -0.3987(3) 0.0489(12) Uani 1 1 d . . .
F3 F 1.1530(3) 0.4322(3) -0.5750(3) 0.0416(10) Uani 1 1 d . . .
Sb2 Sb 0.5000 0.5000 0.0000 0.02934(16) Uani 1 2 d S . .
F21 F 0.5291(4) 0.4741(4) 0.1330(3) 0.0594(13) Uani 1 1 d . . .
F22 F 0.5279(4) 0.3524(3) 0.0004(4) 0.0609(14) Uani 1 1 d . . .
F23 F 0.6647(3) 0.5008(3) -0.0665(3) 0.0477(11) Uani 1 1 d . . .
C3S C 0.9167(7) 0.8210(5) -1.4861(6) 0.0420(19) Uani 1 1 d D . .
H3SA H 0.8756 0.8214 -1.5393 0.063 Uiso 1 1 calc R . .
H3SB H 0.8954 0.7639 -1.4263 0.063 Uiso 1 1 calc R . .
H3SC H 1.0046 0.8078 -1.5173 0.063 Uiso 1 1 calc R . .
N3S N 0.8786(6) 0.9261(5) -1.4492(5) 0.0438(16) Uani 1 1 d D . .
O2S O 0.8113(6) 0.9970(5) -1.4891(5) 0.078(2) Uani 1 1 d D . .
O1S O 0.9168(7) 0.9383(5) -1.3809(6) 0.104(3) Uani 1 1 d D . .
C41 C 0.614(2) 0.7234(18) -1.2541(14) 0.053(5) Uani 0.50 1 d PU A 1
H41A H 0.5368 0.7055 -1.2061 0.064 Uiso 0.50 1 calc PR A 1
H41B H 0.6780 0.6580 -1.2522 0.064 Uiso 0.50 1 calc PR A 1
Cl2 Cl 0.5994(6) 0.7711(5) -1.3893(4) 0.0423(11) Uani 0.50 1 d PU A 1
Cl1 Cl 0.6544(5) 0.8308(4) -1.2139(4) 0.0499(12) Uani 0.50 1 d PU A 1
C42 C 0.573(4) 0.716(3) -1.218(3) 0.262(19) Uani 0.50 1 d PDU B 2
H42A H 0.5967 0.7205 -1.1554 0.393 Uiso 0.50 1 calc PR B 2
H42B H 0.5938 0.6417 -1.2306 0.393 Uiso 0.50 1 calc PR B 2
H42C H 0.4848 0.7413 -1.2054 0.393 Uiso 0.50 1 calc PR B 2
N42 N 0.6349(17) 0.7841(17) -1.3086(17) 0.094(6) Uani 0.50 1 d PDU B 2
O42 O 0.683(2) 0.8443(19) -1.2801(19) 0.191(11) Uani 0.50 1 d PDU B 2
O43 O 0.625(3) 0.797(2) -1.3940(19) 0.152(11) Uani 0.50 1 d PDU B 2

loop_
_atom_site_aniso_label
_atom_site_aniso_U_11
_atom_site_aniso_U_22
_atom_site_aniso_U_33
_atom_site_aniso_U_23
_atom_site_aniso_U_13
_atom_site_aniso_U_12
Re1 0.01264(12) 0.00766(11) 0.00560(12) 0.00136(9) -0.00457(9) -0.00060(9)
Re2 0.01193(12) 0.00805(11) 0.00589(12) 0.00118(9) -0.00337(9) -0.00181(9)
Re3 0.01280(12) 0.00728(11) 0.00576(12) 0.00060(9) -0.00384(9) -0.00120(9)
Se1 0.0135(3) 0.0113(3) 0.0102(3) -0.0006(2) -0.0041(2) 0.0001(2)
Se2 0.0174(3) 0.0091(3) 0.0100(3) 0.0018(2) -0.0045(2) -0.0025(2)
Se3 0.0161(3) 0.0127(3) 0.0107(3) -0.0003(2) -0.0068(2) -0.0029(2)
Se4 0.0177(3) 0.0122(3) 0.0068(3) 0.0009(2) -0.0040(2) -0.0020(2)
P2 0.0153(8) 0.0145(7) 0.0113(8) 0.0006(6) -0.0030(6) -0.0046(6)
C21 0.025(4) 0.020(3) 0.025(4) -0.004(3) 0.003(3) -0.009(3)
C22 0.029(4) 0.016(3) 0.022(4) 0.000(3) -0.006(3) -0.008(3)
C23 0.025(4) 0.033(4) 0.022(4) 0.003(3) -0.006(3) -0.011(3)
C24 0.032(4) 0.037(4) 0.020(4) -0.007(3) 0.006(3) -0.016(3)
C25 0.032(4) 0.028(4) 0.019(4) 0.003(3) -0.006(3) 0.005(3)
C26 0.050(5) 0.043(4) 0.045(5) 0.001(4) -0.029(4) -0.025(4)
P3 0.0211(8) 0.0111(7) 0.0118(8) -0.0026(6) -0.0057(7) -0.0026(6)
C31 0.035(4) 0.020(3) 0.017(4) -0.006(3) -0.004(3) -0.010(3)
C32 0.024(4) 0.028(3) 0.028(4) -0.010(3) -0.008(3) -0.009(3)
C33 0.022(3) 0.012(3) 0.027(4) -0.002(3) -0.006(3) 0.002(2)
C34 0.039(4) 0.040(4) 0.021(4) -0.015(3) 0.008(3) -0.014(3)
C35 0.038(4) 0.025(4) 0.042(5) 0.004(3) -0.017(4) -0.018(3)
C36 0.045(5) 0.020(3) 0.049(5) -0.008(3) -0.019(4) 0.004(3)
N1 0.018(3) 0.012(2) 0.004(2) 0.0010(19) -0.004(2) -0.0016(19)
C1 0.024(3) 0.013(3) 0.016(3) -0.001(2) -0.006(3) 0.001(2)
C2 0.022(3) 0.015(3) 0.013(3) 0.002(2) -0.005(3) 0.000(2)
C3 0.010(3) 0.019(3) 0.013(3) 0.005(2) -0.002(2) -0.003(2)
C4 0.022(3) 0.024(3) 0.011(3) 0.001(3) -0.005(3) -0.007(3)
C5 0.020(3) 0.012(3) 0.015(3) 0.002(2) -0.010(3) -0.002(2)
C6 0.018(3) 0.023(3) 0.019(4) 0.004(3) -0.007(3) -0.006(3)
O1 0.036(3) 0.024(2) 0.034(3) 0.007(2) -0.027(2) -0.004(2)
N2 0.038(3) 0.022(3) 0.038(4) 0.013(3) -0.030(3) -0.010(2)
Sb1 0.016(5) 0.022(3) 0.033(6) -0.003(4) -0.006(4) -0.006(3)
F1 0.041(3) 0.049(3) 0.073(3) -0.025(2) -0.030(2) -0.005(2)
F2 0.045(3) 0.031(2) 0.063(3) 0.009(2) -0.016(2) -0.0052(19)
F3 0.023(2) 0.038(2) 0.060(3) -0.011(2) -0.010(2) 0.0009(18)
Sb2 0.0210(3) 0.0289(3) 0.0424(4) -0.0180(3) -0.0100(3) 0.0007(3)
F21 0.038(3) 0.092(4) 0.050(3) -0.026(3) -0.019(2) 0.008(2)
F22 0.064(3) 0.031(2) 0.081(4) -0.027(2) -0.002(3) -0.002(2)
F23 0.022(2) 0.062(3) 0.063(3) -0.032(2) -0.001(2) -0.0072(19)
C3S 0.061(5) 0.035(4) 0.034(5) -0.015(3) -0.018(4) -0.001(4)
N3S 0.046(4) 0.045(4) 0.040(4) -0.012(3) -0.018(3) 0.008(3)
O2S 0.098(5) 0.058(4) 0.052(4) -0.007(3) -0.013(4) 0.026(4)
O1S 0.145(7) 0.077(5) 0.122(7) -0.064(5) -0.087(6) 0.032(4)
C41 0.072(13) 0.049(11) 0.038(9) 0.007(8) -0.005(10) -0.034(10)
Cl2 0.041(3) 0.054(3) 0.037(3) -0.019(2) -0.014(2) -0.002(2)
Cl1 0.061(3) 0.051(3) 0.050(3) -0.020(2) -0.036(2) 0.004(2)
C42 0.18(4) 0.23(3) 0.24(3) 0.09(3) -0.01(3) 0.04(2)
N42 0.069(12) 0.115(15) 0.100(14) -0.060(12) -0.029(12) 0.025(10)
O42 0.23(2) 0.16(2) 0.25(2) -0.14(2) -0.15(2) 0.040(15)
O43 0.13(2) 0.22(3) 0.122(16) -0.088(16) -0.067(16) 0.029(17)

loop_
_atom_type_symbol
_atom_type_description
_atom_type_scat_dispersion_real
_atom_type_scat_dispersion_imag
_atom_type_scat_source
C C 0.0033 0.0016 'International Tables Vol C Tables 4.2.6.8 and 6.1.1.4'
H H 0.0000 0.0000 'International Tables Vol C Tables 4.2.6.8 and 6.1.1.4'
N N 0.0061 0.0033 'International Tables Vol C Tables 4.2.6.8 and 6.1.1.4'
O O 0.0106 0.0060 'International Tables Vol C Tables 4.2.6.8 and 6.1.1.4'
F F 0.0171 0.0103 'International Tables Vol C Tables 4.2.6.8 and 6.1.1.4'
P P 0.1023 0.0942 'International Tables Vol C Tables 4.2.6.8 and 6.1.1.4'
Se Se -0.0929 2.2259 'International Tables Vol C Tables 4.2.6.8 and 6.1.1.4'
Sb Sb -0.5866 1.5461 'International Tables Vol C Tables 4.2.6.8 and 6.1.1.4'
Re Re -1.0185 7.2310 'International Tables Vol C Tables 4.2.6.8 and 6.1.1.4'
Cl Cl 0.1484 0.1585 'International Tables Vol C Tables 4.2.6.8 and 6.1.1.4'

loop_
_geom_angle_atom_site_label_1
_geom_angle_atom_site_label_2
_geom_angle_atom_site_label_3
_geom_angle
_geom_angle_site_symmetry_1
_geom_angle_site_symmetry_3
_geom_angle_publ_flag
N1 Re1 Se4 91.03(12) . . ?
N1 Re1 Se3 92.28(11) . 2_773 ?
Se4 Re1 Se3 89.70(3) . 2_773 ?
N1 Re1 Se2 91.55(11) . . ?
Se4 Re1 Se2 90.15(3) . . ?
Se3 Re1 Se2 176.163(19) 2_773 . ?
N1 Re1 Se1 92.56(12) . . ?
Se4 Re1 Se1 176.380(19) . . ?
Se3 Re1 Se1 89.70(3) 2_773 . ?
Se2 Re1 Se1 90.21(3) . . ?
N1 Re1 Re3 135.18(11) . . ?
Se4 Re1 Re3 118.70(2) . . ?
Se3 Re1 Re3 118.51(3) 2_773 . ?
Se2 Re1 Re3 58.38(3) . . ?
Se1 Re1 Re3 58.65(2) . . ?
N1 Re1 Re2 134.06(11) . . ?
Se4 Re1 Re2 58.54(3) . . ?
Se3 Re1 Re2 118.45(3) 2_773 . ?
Se2 Re1 Re2 58.40(3) . . ?
Se1 Re1 Re2 118.81(3) . . ?
Re3 Re1 Re2 60.17(3) . . ?
N1 Re1 Re2 135.83(11) . 2_773 ?
Se4 Re1 Re2 118.41(3) . 2_773 ?
Se3 Re1 Re2 58.49(2) 2_773 2_773 ?
Se2 Re1 Re2 118.40(3) . 2_773 ?
Se1 Re1 Re2 58.39(3) . 2_773 ?
Re3 Re1 Re2 60.031(19) . 2_773 ?
Re2 Re1 Re2 90.11(3) . 2_773 ?
N1 Re1 Re3 134.68(11) . 2_773 ?
Se4 Re1 Re3 58.34(3) . 2_773 ?
Se3 Re1 Re3 58.47(2) 2_773 2_773 ?
Se2 Re1 Re3 118.38(2) . 2_773 ?
Se1 Re1 Re3 118.46(3) . 2_773 ?
Re3 Re1 Re3 90.13(3) . 2_773 ?
Re2 Re1 Re3 60.00(3) . 2_773 ?
Re2 Re1 Re3 60.08(3) 2_773 2_773 ?
P2 Re2 Se2 94.11(5) . . ?
P2 Re2 Se1 89.57(5) . 2_773 ?
Se2 Re2 Se1 176.310(19) . 2_773 ?
P2 Re2 Se4 90.96(4) . . ?
Se2 Re2 Se4 90.05(3) . . ?
Se1 Re2 Se4 90.18(3) 2_773 . ?
P2 Re2 Se3 93.28(4) . . ?
Se2 Re2 Se3 89.84(4) . . ?
Se1 Re2 Se3 89.67(4) 2_773 . ?
Se4 Re2 Se3 175.750(19) . . ?
P2 Re2 Re1 135.67(4) . . ?
Se2 Re2 Re1 58.50(3) . . ?
Se1 Re2 Re1 118.71(3) 2_773 . ?
Se4 Re2 Re1 58.28(3) . . ?
Se3 Re2 Re1 118.27(3) . . ?
P2 Re2 Re3 132.58(4) . 2_773 ?
Se2 Re2 Re3 118.57(2) . 2_773 ?
Se1 Re2 Re3 58.65(2) 2_773 2_773 ?
Se4 Re2 Re3 58.29(3) . 2_773 ?
Se3 Re2 Re3 118.23(3) . 2_773 ?
Re1 Re2 Re3 60.08(2) . 2_773 ?
P2 Re2 Re1 134.34(4) . 2_773 ?
Se2 Re2 Re1 118.30(3) . 2_773 ?
Se1 Re2 Re1 58.49(3) 2_773 2_773 ?
Se4 Re2 Re1 118.19(2) . 2_773 ?
Se3 Re2 Re1 58.33(2) . 2_773 ?
Re1 Re2 Re1 89.89(3) . 2_773 ?
Re3 Re2 Re1 59.92(2) 2_773 2_773 ?
P2 Re2 Re3 137.40(4) . . ?
Se2 Re2 Re3 58.31(3) . . ?
Se1 Re2 Re3 118.48(3) 2_773 . ?
Se4 Re2 Re3 118.16(2) . . ?
Se3 Re2 Re3 58.39(2) . . ?
Re1 Re2 Re3 59.89(2) . . ?
Re3 Re2 Re3 90.01(3) 2_773 . ?
Re1 Re2 Re3 59.99(3) 2_773 . ?
P3 Re3 Se4 93.92(4) . 2_773 ?
P3 Re3 Se2 89.98(4) . . ?
Se4 Re3 Se2 176.085(18) 2_773 . ?
P3 Re3 Se3 93.16(5) . . ?
Se4 Re3 Se3 89.57(4) 2_773 . ?
Se2 Re3 Se3 89.87(4) . . ?
P3 Re3 Se1 90.95(5) . . ?
Se4 Re3 Se1 90.11(4) 2_773 . ?
Se2 Re3 Se1 90.17(4) . . ?
Se3 Re3 Se1 175.884(18) . . ?
P3 Re3 Re1 132.89(4) . . ?
Se4 Re3 Re1 118.53(2) 2_773 . ?
Se2 Re3 Re1 58.53(2) . . ?
Se3 Re3 Re1 118.31(3) . . ?
Se1 Re3 Re1 58.44(3) . . ?
P3 Re3 Re2 135.55(4) . 2_773 ?
Se4 Re3 Re2 58.50(2) 2_773 2_773 ?
Se2 Re3 Re2 118.57(3) . 2_773 ?
Se3 Re3 Re2 118.22(3) . 2_773 ?
Se1 Re3 Re2 58.33(3) . 2_773 ?
Re1 Re3 Re2 60.05(3) . 2_773 ?
P3 Re3 Re1 137.23(4) . 2_773 ?
Se4 Re3 Re1 58.29(3) 2_773 2_773 ?
Se2 Re3 Re1 118.28(3) . 2_773 ?
Se3 Re3 Re1 58.30(3) . 2_773 ?
Se1 Re3 Re1 118.24(3) . 2_773 ?
Re1 Re3 Re1 89.87(3) . 2_773 ?
Re2 Re3 Re1 59.924(17) 2_773 2_773 ?
P3 Re3 Re2 134.38(4) . . ?
Se4 Re3 Re2 118.21(3) 2_773 . ?
Se2 Re3 Re2 58.36(3) . . ?
Se3 Re3 Re2 58.39(3) . . ?
Se1 Re3 Re2 118.36(3) . . ?
Re1 Re3 Re2 59.934(19) . . ?
Re2 Re3 Re2 89.99(3) 2_773 . ?
Re1 Re3 Re2 59.93(3) 2_773 . ?
Re2 Se1 Re1 63.12(3) 2_773 . ?
Re2 Se1 Re3 63.03(3) 2_773 . ?
Re1 Se1 Re3 62.91(3) . . ?
Re3 Se2 Re2 63.32(3) . . ?
Re3 Se2 Re1 63.09(3) . . ?
Re2 Se2 Re1 63.10(2) . . ?
Re1 Se3 Re2 63.18(3) 2_773 . ?
Re1 Se3 Re3 63.23(3) 2_773 . ?
Re2 Se3 Re3 63.23(3) . . ?
Re1 Se4 Re3 63.37(3) . 2_773 ?
Re1 Se4 Re2 63.18(2) . . ?
Re3 Se4 Re2 63.21(2) 2_773 . ?
C22 P2 C21 104.0(3) . . ?
C22 P2 C23 104.2(3) . . ?
C21 P2 C23 103.5(3) . . ?
C22 P2 Re2 115.9(2) . . ?
C21 P2 Re2 112.67(19) . . ?
C23 P2 Re2 115.2(2) . . ?
C24 C21 P2 116.3(4) . . ?
C24 C21 H21A 108.2 . . ?
P2 C21 H21A 108.2 . . ?
C24 C21 H21B 108.2 . . ?
P2 C21 H21B 108.2 . . ?
H21A C21 H21B 107.4 . . ?
C25 C22 P2 114.7(4) . . ?
C25 C22 H22A 108.6 . . ?
P2 C22 H22A 108.6 . . ?
C25 C22 H22B 108.6 . . ?
P2 C22 H22B 108.6 . . ?
H22A C22 H22B 107.6 . . ?
C26 C23 P2 115.1(5) . . ?
C26 C23 H23A 108.5 . . ?
P2 C23 H23A 108.5 . . ?
C26 C23 H23B 108.5 . . ?
P2 C23 H23B 108.5 . . ?
H23A C23 H23B 107.5 . . ?
C21 C24 H24A 109.5 . . ?
C21 C24 H24B 109.5 . . ?
H24A C24 H24B 109.5 . . ?
C21 C24 H24C 109.5 . . ?
H24A C24 H24C 109.5 . . ?
H24B C24 H24C 109.5 . . ?
C22 C25 H25A 109.5 . . ?
C22 C25 H25B 109.5 . . ?
H25A C25 H25B 109.5 . . ?
C22 C25 H25C 109.5 . . ?
H25A C25 H25C 109.5 . . ?
H25B C25 H25C 109.5 . . ?
C23 C26 H26A 109.5 . . ?
C23 C26 H26B 109.5 . . ?
H26A C26 H26B 109.5 . . ?
C23 C26 H26C 109.5 . . ?
H26A C26 H26C 109.5 . . ?
H26B C26 H26C 109.5 . . ?
C32 P3 C33 104.7(3) . . ?
C32 P3 C31 101.2(3) . . ?
C33 P3 C31 105.0(3) . . ?
C32 P3 Re3 115.7(2) . . ?
C33 P3 Re3 112.46(19) . . ?
C31 P3 Re3 116.33(19) . . ?
C34 C31 P3 114.2(4) . . ?
C34 C31 H31A 108.7 . . ?
P3 C31 H31A 108.7 . . ?
C34 C31 H31B 108.7 . . ?
P3 C31 H31B 108.7 . . ?
H31A C31 H31B 107.6 . . ?
C35 C32 P3 115.4(4) . . ?
C35 C32 H32A 108.4 . . ?
P3 C32 H32A 108.4 . . ?
C35 C32 H32B 108.4 . . ?
P3 C32 H32B 108.4 . . ?
H32A C32 H32B 107.5 . . ?
C36 C33 P3 116.3(4) . . ?
C36 C33 H33A 108.2 . . ?
P3 C33 H33A 108.2 . . ?
C36 C33 H33B 108.2 . . ?
P3 C33 H33B 108.2 . . ?
H33A C33 H33B 107.4 . . ?
C31 C34 H34A 109.5 . . ?
C31 C34 H34B 109.5 . . ?
H34A C34 H34B 109.5 . . ?
C31 C34 H34C 109.5 . . ?
H34A C34 H34C 109.5 . . ?
H34B C34 H34C 109.5 . . ?
C32 C35 H35A 109.5 . . ?
C32 C35 H35B 109.5 . . ?
H35A C35 H35B 109.5 . . ?
C32 C35 H35C 109.5 . . ?
H35A C35 H35C 109.5 . . ?
H35B C35 H35C 109.5 . . ?
C33 C36 H36A 109.5 . . ?
C33 C36 H36B 109.5 . . ?
H36A C36 H36B 109.5 . . ?
C33 C36 H36C 109.5 . . ?
H36A C36 H36C 109.5 . . ?
H36B C36 H36C 109.5 . . ?
C1 N1 C5 117.6(5) . . ?
C1 N1 Re1 120.8(3) . . ?
C5 N1 Re1 121.6(3) . . ?
N1 C1 C2 122.2(5) . . ?
N1 C1 H1A 118.9 . . ?
C2 C1 H1A 118.9 . . ?
C1 C2 C3 120.1(5) . . ?
C1 C2 H2A 119.9 . . ?
C3 C2 H2A 119.9 . . ?
C2 C3 C4 118.1(5) . . ?
C2 C3 C6 122.8(5) . . ?
C4 C3 C6 119.0(5) . . ?
C5 C4 C3 119.4(5) . . ?
C5 C4 H4A 120.3 . . ?
C3 C4 H4A 120.3 . . ?
N1 C5 C4 122.6(5) . . ?
N1 C5 H5A 118.7 . . ?
C4 C5 H5A 118.7 . . ?
O1 C6 N2 123.5(5) . . ?
O1 C6 C3 119.8(5) . . ?
N2 C6 C3 116.7(5) . . ?
C6 N2 H2B 120.0 . . ?
C6 N2 H2C 120.0 . . ?
H2B N2 H2C 120.0 . . ?
Sb1 Sb1 F2 133(10) 2_764 . ?
Sb1 Sb1 F3 130(10) 2_764 2_764 ?
F2 Sb1 F3 94.9(11) . 2_764 ?
Sb1 Sb1 F1 96(10) 2_764 . ?
F2 Sb1 F1 92.5(16) . . ?
F3 Sb1 F1 93.1(15) 2_764 . ?
Sb1 Sb1 F1 77(10) 2_764 2_764 ?
F2 Sb1 F1 92.2(18) . 2_764 ?
F3 Sb1 F1 91.4(18) 2_764 2_764 ?
F1 Sb1 F1 173.2(14) . 2_764 ?
Sb1 Sb1 F2 42(10) 2_764 2_764 ?
F2 Sb1 F2 175.1(18) . 2_764 ?
F3 Sb1 F2 89.8(16) 2_764 2_764 ?
F1 Sb1 F2 88.4(16) . 2_764 ?
F1 Sb1 F2 86.5(13) 2_764 2_764 ?
Sb1 Sb1 F3 45(10) 2_764 . ?
F2 Sb1 F3 90.0(16) . . ?
F3 Sb1 F3 175.0(19) 2_764 . ?
F1 Sb1 F3 87.8(16) . . ?
F1 Sb1 F3 87.3(12) 2_764 . ?
F2 Sb1 F3 85.3(9) 2_764 . ?
Sb1 F1 Sb1 6.8(14) . 2_764 ?
Sb1 F2 Sb1 4.9(18) . 2_764 ?
Sb1 F3 Sb1 5.0(19) 2_764 . ?
F22 Sb2 F22 180.0 2_665 . ?
F22 Sb2 F21 90.0(2) 2_665 2_665 ?
F22 Sb2 F21 90.0(2) . 2_665 ?
F22 Sb2 F21 90.0(2) 2_665 . ?
F22 Sb2 F21 90.0(2) . . ?
F21 Sb2 F21 180.0 2_665 . ?
F22 Sb2 F23 90.33(18) 2_665 . ?
F22 Sb2 F23 89.67(18) . . ?
F21 Sb2 F23 89.11(18) 2_665 . ?
F21 Sb2 F23 90.89(18) . . ?
F22 Sb2 F23 89.67(18) 2_665 2_665 ?
F22 Sb2 F23 90.33(18) . 2_665 ?
F21 Sb2 F23 90.89(18) 2_665 2_665 ?
F21 Sb2 F23 89.11(18) . 2_665 ?
F23 Sb2 F23 180.0(3) . 2_665 ?
N3S C3S H3SA 109.5 . . ?
N3S C3S H3SB 109.5 . . ?
H3SA C3S H3SB 109.5 . . ?
N3S C3S H3SC 109.5 . . ?
H3SA C3S H3SC 109.5 . . ?
H3SB C3S H3SC 109.5 . . ?
O1S N3S O2S 122.2(7) . . ?
O1S N3S C3S 118.4(6) . . ?
O2S N3S C3S 119.4(7) . . ?
Cl1 C41 Cl2 107.2(10) . . ?
Cl1 C41 H41A 110.3 . . ?
Cl2 C41 H41A 110.3 . . ?
Cl1 C41 H41B 110.3 . . ?
Cl2 C41 H41B 110.3 . . ?
H41A C41 H41B 108.5 . . ?
N42 C42 H42A 109.5 . . ?
N42 C42 H42B 109.5 . . ?
H42A C42 H42B 109.5 . . ?
N42 C42 H42C 109.5 . . ?
H42A C42 H42C 109.5 . . ?
H42B C42 H42C 109.5 . . ?
O43 N42 O42 123(2) . . ?
O43 N42 C42 126(2) . . ?
O42 N42 C42 110(2) . . ?

loop_
_geom_bond_atom_site_label_1
_geom_bond_atom_site_label_2
_geom_bond_distance
_geom_bond_site_symmetry_2
_geom_bond_publ_flag
Re1 N1 2.213(4) . ?
Re1 Se4 2.5136(12) . ?
Re1 Se3 2.5170(8) 2_773 ?
Re1 Se2 2.5213(8) . ?
Re1 Se1 2.5229(11) . ?
Re1 Re3 2.6360(6) . ?
Re1 Re2 2.6371(7) . ?
Re1 Re2 2.6395(10) 2_773 ?
Re1 Re3 2.6412(9) 2_773 ?
Re2 P2 2.4850(17) . ?
Re2 Se2 2.5187(10) . ?
Re2 Se1 2.5200(10) 2_773 ?
Re2 Se4 2.5207(8) . ?
Re2 Se3 2.5215(8) . ?
Re2 Re3 2.6390(7) 2_773 ?
Re2 Re1 2.6395(10) 2_773 ?
Re2 Re3 2.6434(11) . ?
Re3 P3 2.4859(16) . ?
Re3 Se4 2.5149(11) 2_773 ?
Re3 Se2 2.5173(11) . ?
Re3 Se3 2.5215(8) . ?
Re3 Se1 2.5287(8) . ?
Re3 Re2 2.6390(7) 2_773 ?
Re3 Re1 2.6412(9) 2_773 ?
Se1 Re2 2.5200(10) 2_773 ?
Se3 Re1 2.5170(8) 2_773 ?
Se4 Re3 2.5149(11) 2_773 ?
P2 C22 1.821(5) . ?
P2 C21 1.830(6) . ?
P2 C23 1.840(6) . ?
C21 C24 1.530(7) . ?
C21 H21A 0.9900 . ?
C21 H21B 0.9900 . ?
C22 C25 1.517(8) . ?
C22 H22A 0.9900 . ?
C22 H22B 0.9900 . ?
C23 C26 1.527(8) . ?
C23 H23A 0.9900 . ?
C23 H23B 0.9900 . ?
C24 H24A 0.9800 . ?
C24 H24B 0.9800 . ?
C24 H24C 0.9800 . ?
C25 H25A 0.9800 . ?
C25 H25B 0.9800 . ?
C25 H25C 0.9800 . ?
C26 H26A 0.9800 . ?
C26 H26B 0.9800 . ?
C26 H26C 0.9800 . ?
P3 C32 1.821(5) . ?
P3 C33 1.829(6) . ?
P3 C31 1.829(6) . ?
C31 C34 1.541(8) . ?
C31 H31A 0.9900 . ?
C31 H31B 0.9900 . ?
C32 C35 1.534(8) . ?
C32 H32A 0.9900 . ?
C32 H32B 0.9900 . ?
C33 C36 1.522(8) . ?
C33 H33A 0.9900 . ?
C33 H33B 0.9900 . ?
C34 H34A 0.9800 . ?
C34 H34B 0.9800 . ?
C34 H34C 0.9800 . ?
C35 H35A 0.9800 . ?
C35 H35B 0.9800 . ?
C35 H35C 0.9800 . ?
C36 H36A 0.9800 . ?
C36 H36B 0.9800 . ?
C36 H36C 0.9800 . ?
N1 C1 1.352(6) . ?
N1 C5 1.355(7) . ?
C1 C2 1.378(7) . ?
C1 H1A 0.9500 . ?
C2 C3 1.383(8) . ?
C2 H2A 0.9500 . ?
C3 C4 1.384(7) . ?
C3 C6 1.510(7) . ?
C4 C5 1.383(7) . ?
C4 H4A 0.9500 . ?
C5 H5A 0.9500 . ?
C6 O1 1.235(6) . ?
C6 N2 1.328(7) . ?
N2 H2B 0.8800 . ?
N2 H2C 0.8800 . ?
Sb1 Sb1 0.23(4) 2_764 ?
Sb1 F2 1.78(3) . ?
Sb1 F3 1.81(3) 2_764 ?
Sb1 F1 1.86(4) . ?
Sb1 F1 1.89(4) 2_764 ?
Sb1 F2 1.94(3) 2_764 ?
Sb1 F3 1.97(3) . ?
F1 Sb1 1.89(4) 2_764 ?
F2 Sb1 1.94(3) 2_764 ?
F3 Sb1 1.81(3) 2_764 ?
Sb2 F22 1.858(4) 2_665 ?
Sb2 F22 1.858(4) . ?
Sb2 F21 1.870(4) 2_665 ?
Sb2 F21 1.870(4) . ?
Sb2 F23 1.874(4) . ?
Sb2 F23 1.874(4) 2_665 ?
C3S N3S 1.472(8) . ?
C3S H3SA 0.9800 . ?
C3S H3SB 0.9800 . ?
C3S H3SC 0.9800 . ?
N3S O1S 1.195(7) . ?
N3S O2S 1.206(7) . ?
C41 Cl1 1.805(18) . ?
C41 Cl2 1.84(2) . ?
C41 H41A 0.9900 . ?
C41 H41B 0.9900 . ?
C42 N42 1.445(18) . ?
C42 H42A 0.9800 . ?
C42 H42B 0.9800 . ?
C42 H42C 0.9800 . ?
N42 O43 1.165(17) . ?
N42 O42 1.249(16) . ?

loop_
_geom_hbond_atom_site_label_D
_geom_hbond_atom_site_label_H
_geom_hbond_atom_site_label_A
_geom_hbond_distance_DH
_geom_hbond_distance_HA
_geom_hbond_distance_DA
_geom_hbond_angle_DHA
_geom_hbond_site_symmetry_A
N2 H2B O1 0.88 2.03 2.908(6) 172.9 2_864
N2 H2C F3 0.88 2.25 3.054(6) 152.1 .

loop_
_geom_torsion_atom_site_label_1
_geom_torsion_atom_site_label_2
_geom_torsion_atom_site_label_3
_geom_torsion_atom_site_label_4
_geom_torsion
_geom_torsion_site_symmetry_1
_geom_torsion_site_symmetry_2
_geom_torsion_site_symmetry_3
_geom_torsion_site_symmetry_4
_geom_torsion_publ_flag
N1 Re1 Re2 P2 2.96(16) . . . . ?
Se4 Re1 Re2 P2 -52.81(5) . . . . ?
Se3 Re1 Re2 P2 -123.02(6) 2_773 . . . ?
Se2 Re1 Re2 P2 59.52(6) . . . . ?
Se1 Re1 Re2 P2 130.05(5) . . . . ?
Re3 Re1 Re2 P2 128.62(5) . . . . ?
Re2 Re1 Re2 P2 -176.62(5) 2_773 . . . ?
Re3 Re1 Re2 P2 -121.87(5) 2_773 . . . ?
N1 Re1 Re2 Se2 -56.57(15) . . . . ?
Se4 Re1 Re2 Se2 -112.33(4) . . . . ?
Se3 Re1 Re2 Se2 177.46(2) 2_773 . . . ?
Se1 Re1 Re2 Se2 70.53(4) . . . . ?
Re3 Re1 Re2 Se2 69.09(3) . . . . ?
Re2 Re1 Re2 Se2 123.86(3) 2_773 . . . ?
Re3 Re1 Re2 Se2 178.607(17) 2_773 . . . ?
N1 Re1 Re2 Se1 126.23(15) . . . 2_773 ?
Se4 Re1 Re2 Se1 70.47(4) . . . 2_773 ?
Se3 Re1 Re2 Se1 0.25(2) 2_773 . . 2_773 ?
Se2 Re1 Re2 Se1 -177.21(2) . . . 2_773 ?
Se1 Re1 Re2 Se1 -106.68(4) . . . 2_773 ?
Re3 Re1 Re2 Se1 -108.11(4) . . . 2_773 ?
Re2 Re1 Re2 Se1 -53.35(3) 2_773 . . 2_773 ?
Re3 Re1 Re2 Se1 1.400(16) 2_773 . . 2_773 ?
N1 Re1 Re2 Se4 55.76(15) . . . . ?
Se3 Re1 Re2 Se4 -70.21(4) 2_773 . . . ?
Se2 Re1 Re2 Se4 112.33(4) . . . . ?
Se1 Re1 Re2 Se4 -177.15(2) . . . . ?
Re3 Re1 Re2 Se4 -178.578(16) . . . . ?
Re2 Re1 Re2 Se4 -123.81(2) 2_773 . . . ?
Re3 Re1 Re2 Se4 -69.07(3) 2_773 . . . ?
N1 Re1 Re2 Se3 -127.10(15) . . . . ?
Se4 Re1 Re2 Se3 177.14(2) . . . . ?
Se3 Re1 Re2 Se3 106.93(4) 2_773 . . . ?
Se2 Re1 Re2 Se3 -70.53(4) . . . . ?
Se1 Re1 Re2 Se3 0.00(2) . . . . ?
Re3 Re1 Re2 Se3 -1.436(15) . . . . ?
Re2 Re1 Re2 Se3 53.33(2) 2_773 . . . ?
Re3 Re1 Re2 Se3 108.08(3) 2_773 . . . ?
N1 Re1 Re2 Re3 124.83(15) . . . 2_773 ?
Se4 Re1 Re2 Re3 69.07(3) . . . 2_773 ?
Se3 Re1 Re2 Re3 -1.146(17) 2_773 . . 2_773 ?
Se2 Re1 Re2 Re3 -178.607(17) . . . 2_773 ?
Se1 Re1 Re2 Re3 -108.08(4) . . . 2_773 ?
Re3 Re1 Re2 Re3 -109.51(3) . . . 2_773 ?
Re2 Re1 Re2 Re3 -54.75(2) 2_773 . . 2_773 ?
N1 Re1 Re2 Re1 179.57(15) . . . 2_773 ?
Se4 Re1 Re2 Re1 123.81(2) . . . 2_773 ?
Se3 Re1 Re2 Re1 53.60(3) 2_773 . . 2_773 ?
Se2 Re1 Re2 Re1 -123.86(3) . . . 2_773 ?
Se1 Re1 Re2 Re1 -53.33(2) . . . 2_773 ?
Re3 Re1 Re2 Re1 -54.765(19) . . . 2_773 ?
Re2 Re1 Re2 Re1 0.0 2_773 . . 2_773 ?
Re3 Re1 Re2 Re1 54.75(2) 2_773 . . 2_773 ?
N1 Re1 Re2 Re3 -125.66(15) . . . . ?
Se4 Re1 Re2 Re3 178.578(16) . . . . ?
Se3 Re1 Re2 Re3 108.37(4) 2_773 . . . ?
Se2 Re1 Re2 Re3 -69.09(3) . . . . ?
Se1 Re1 Re2 Re3 1.432(15) . . . . ?
Re2 Re1 Re2 Re3 54.765(19) 2_773 . . . ?
Re3 Re1 Re2 Re3 109.51(3) 2_773 . . . ?
N1 Re1 Re3 P3 -0.36(16) . . . . ?
Se4 Re1 Re3 P3 -125.81(6) . . . . ?
Se3 Re1 Re3 P3 127.30(5) 2_773 . . . ?
Se2 Re1 Re3 P3 -55.30(5) . . . . ?
Se1 Re1 Re3 P3 57.04(6) . . . . ?
Re2 Re1 Re3 P3 -124.43(6) . . . . ?
Re2 Re1 Re3 P3 126.11(5) 2_773 . . . ?
Re3 Re1 Re3 P3 -179.14(5) 2_773 . . . ?
N1 Re1 Re3 Se4 -128.05(16) . . . 2_773 ?
Se4 Re1 Re3 Se4 106.50(4) . . . 2_773 ?
Se3 Re1 Re3 Se4 -0.39(2) 2_773 . . 2_773 ?
Se2 Re1 Re3 Se4 177.01(2) . . . 2_773 ?
Se1 Re1 Re3 Se4 -70.65(4) . . . 2_773 ?
Re2 Re1 Re3 Se4 107.88(4) . . . 2_773 ?
Re2 Re1 Re3 Se4 -1.584(16) 2_773 . . 2_773 ?
Re3 Re1 Re3 Se4 53.17(3) 2_773 . . 2_773 ?
N1 Re1 Re3 Se2 54.94(16) . . . . ?
Se4 Re1 Re3 Se2 -70.51(4) . . . . ?
Se3 Re1 Re3 Se2 -177.40(2) 2_773 . . . ?
Se1 Re1 Re3 Se2 112.34(4) . . . . ?
Re2 Re1 Re3 Se2 -69.13(3) . . . . ?
Re2 Re1 Re3 Se2 -178.594(17) 2_773 . . . ?
Re3 Re1 Re3 Se2 -123.84(3) 2_773 . . . ?
N1 Re1 Re3 Se3 125.51(16) . . . . ?
Se4 Re1 Re3 Se3 0.05(2) . . . . ?
Se3 Re1 Re3 Se3 -106.84(4) 2_773 . . . ?
Se2 Re1 Re3 Se3 70.57(4) . . . . ?
Se1 Re1 Re3 Se3 -177.09(2) . . . . ?
Re2 Re1 Re3 Se3 1.436(15) . . . . ?
Re2 Re1 Re3 Se3 -108.03(3) 2_773 . . . ?
Re3 Re1 Re3 Se3 -53.28(3) 2_773 . . . ?
N1 Re1 Re3 Se1 -57.40(16) . . . . ?
Se4 Re1 Re3 Se1 177.15(2) . . . . ?
Se3 Re1 Re3 Se1 70.26(4) 2_773 . . . ?
Se2 Re1 Re3 Se1 -112.34(4) . . . . ?
Re2 Re1 Re3 Se1 178.531(15) . . . . ?
Re2 Re1 Re3 Se1 69.07(3) 2_773 . . . ?
Re3 Re1 Re3 Se1 123.82(3) 2_773 . . . ?
N1 Re1 Re3 Re2 -126.47(16) . . . 2_773 ?
Se4 Re1 Re3 Re2 108.08(3) . . . 2_773 ?
Se3 Re1 Re3 Re2 1.191(16) 2_773 . . 2_773 ?
Se2 Re1 Re3 Re2 178.594(17) . . . 2_773 ?
Se1 Re1 Re3 Re2 -69.07(3) . . . 2_773 ?
Re2 Re1 Re3 Re2 109.46(3) . . . 2_773 ?
Re3 Re1 Re3 Re2 54.75(2) 2_773 . . 2_773 ?
N1 Re1 Re3 Re1 178.78(16) . . . 2_773 ?
Se4 Re1 Re3 Re1 53.33(3) . . . 2_773 ?
Se3 Re1 Re3 Re1 -53.56(3) 2_773 . . 2_773 ?
Se2 Re1 Re3 Re1 123.84(3) . . . 2_773 ?
Se1 Re1 Re3 Re1 -123.82(3) . . . 2_773 ?
Re2 Re1 Re3 Re1 54.71(3) . . . 2_773 ?
Re2 Re1 Re3 Re1 -54.75(2) 2_773 . . 2_773 ?
Re3 Re1 Re3 Re1 0.0 2_773 . . 2_773 ?
N1 Re1 Re3 Re2 124.07(16) . . . . ?
Se4 Re1 Re3 Re2 -1.383(15) . . . . ?
Se3 Re1 Re3 Re2 -108.27(3) 2_773 . . . ?
Se2 Re1 Re3 Re2 69.13(3) . . . . ?
Se1 Re1 Re3 Re2 -178.531(15) . . . . ?
Re2 Re1 Re3 Re2 -109.46(3) 2_773 . . . ?
Re3 Re1 Re3 Re2 -54.71(3) 2_773 . . . ?
P2 Re2 Re3 P3 -3.97(7) . . . . ?
Se2 Re2 Re3 P3 52.87(5) . . . . ?
Se1 Re2 Re3 P3 -129.24(5) 2_773 . . . ?
Se4 Re2 Re3 P3 123.64(5) . . . . ?
Se3 Re2 Re3 P3 -59.22(5) . . . . ?
Re1 Re2 Re3 P3 122.27(5) . . . . ?
Re3 Re2 Re3 P3 177.05(5) 2_773 . . . ?
Re1 Re2 Re3 P3 -128.33(5) 2_773 . . . ?
P2 Re2 Re3 Se4 125.35(6) . . . 2_773 ?
Se2 Re2 Re3 Se4 -177.81(2) . . . 2_773 ?
Se1 Re2 Re3 Se4 0.09(2) 2_773 . . 2_773 ?
Se4 Re2 Re3 Se4 -107.04(3) . . . 2_773 ?
Se3 Re2 Re3 Se4 70.11(3) . . . 2_773 ?
Re1 Re2 Re3 Se4 -108.41(3) . . . 2_773 ?
Re3 Re2 Re3 Se4 -53.63(2) 2_773 . . 2_773 ?
Re1 Re2 Re3 Se4 0.997(15) 2_773 . . 2_773 ?
P2 Re2 Re3 Se2 -56.84(6) . . . . ?
Se1 Re2 Re3 Se2 177.89(2) 2_773 . . . ?
Se4 Re2 Re3 Se2 70.77(3) . . . . ?
Se3 Re2 Re3 Se2 -112.09(3) . . . . ?
Re1 Re2 Re3 Se2 69.40(3) . . . . ?
Re3 Re2 Re3 Se2 124.18(2) 2_773 . . . ?
Re1 Re2 Re3 Se2 178.803(16) 2_773 . . . ?
P2 Re2 Re3 Se3 55.25(6) . . . . ?
Se2 Re2 Re3 Se3 112.09(3) . . . . ?
Se1 Re2 Re3 Se3 -70.02(3) 2_773 . . . ?
Se4 Re2 Re3 Se3 -177.14(2) . . . . ?
Re1 Re2 Re3 Se3 -178.515(15) . . . . ?
Re3 Re2 Re3 Se3 -123.73(3) 2_773 . . . ?
Re1 Re2 Re3 Se3 -69.11(3) 2_773 . . . ?
P2 Re2 Re3 Se1 -127.66(6) . . . . ?
Se2 Re2 Re3 Se1 -70.82(3) . . . . ?
Se1 Re2 Re3 Se1 107.07(3) 2_773 . . . ?
Se4 Re2 Re3 Se1 -0.05(2) . . . . ?
Se3 Re2 Re3 Se1 177.09(2) . . . . ?
Re1 Re2 Re3 Se1 -1.422(15) . . . . ?
Re3 Re2 Re3 Se1 53.36(3) 2_773 . . . ?
Re1 Re2 Re3 Se1 107.98(3) 2_773 . . . ?
P2 Re2 Re3 Re1 -126.24(6) . . . . ?
Se2 Re2 Re3 Re1 -69.40(3) . . . . ?
Se1 Re2 Re3 Re1 108.49(3) 2_773 . . . ?
Se4 Re2 Re3 Re1 1.372(15) . . . . ?
Se3 Re2 Re3 Re1 178.515(15) . . . . ?
Re3 Re2 Re3 Re1 54.78(2) 2_773 . . . ?
Re1 Re2 Re3 Re1 109.40(3) 2_773 . . . ?
P2 Re2 Re3 Re2 178.98(5) . . . 2_773 ?
Se2 Re2 Re3 Re2 -124.18(2) . . . 2_773 ?
Se1 Re2 Re3 Re2 53.71(2) 2_773 . . 2_773 ?
Se4 Re2 Re3 Re2 -53.41(3) . . . 2_773 ?
Se3 Re2 Re3 Re2 123.73(3) . . . 2_773 ?
Re1 Re2 Re3 Re2 -54.78(2) . . . 2_773 ?
Re3 Re2 Re3 Re2 0.0 2_773 . . 2_773 ?
Re1 Re2 Re3 Re2 54.624(19) 2_773 . . 2_773 ?
P2 Re2 Re3 Re1 124.36(5) . . . 2_773 ?
Se2 Re2 Re3 Re1 -178.803(16) . . . 2_773 ?
Se1 Re2 Re3 Re1 -0.910(15) 2_773 . . 2_773 ?
Se4 Re2 Re3 Re1 -108.03(3) . . . 2_773 ?
Se3 Re2 Re3 Re1 69.11(3) . . . 2_773 ?
Re1 Re2 Re3 Re1 -109.40(3) . . . 2_773 ?
Re3 Re2 Re3 Re1 -54.624(19) 2_773 . . 2_773 ?
N1 Re1 Se1 Re2 -144.64(11) . . . 2_773 ?
Se4 Re1 Se1 Re2 28.1(3) . . . 2_773 ?
Se3 Re1 Se1 Re2 -52.37(2) 2_773 . . 2_773 ?
Se2 Re1 Se1 Re2 123.79(2) . . . 2_773 ?
Re3 Re1 Se1 Re2 71.83(3) . . . 2_773 ?
Re2 Re1 Se1 Re2 70.37(3) . . . 2_773 ?
Re3 Re1 Se1 Re2 0.925(15) 2_773 . . 2_773 ?
N1 Re1 Se1 Re3 143.53(11) . . . . ?
Se4 Re1 Se1 Re3 -43.7(3) . . . . ?
Se3 Re1 Se1 Re3 -124.20(3) 2_773 . . . ?
Se2 Re1 Se1 Re3 51.97(3) . . . . ?
Re2 Re1 Se1 Re3 -1.454(15) . . . . ?
Re2 Re1 Se1 Re3 -71.83(3) 2_773 . . . ?
Re3 Re1 Se1 Re3 -70.90(3) 2_773 . . . ?
P3 Re3 Se1 Re2 145.96(4) . . . 2_773 ?
Se4 Re3 Se1 Re2 52.04(3) 2_773 . . 2_773 ?
Se2 Re3 Se1 Re2 -124.06(3) . . . 2_773 ?
Se3 Re3 Se1 Re2 -33.5(3) . . . 2_773 ?
Re1 Re3 Se1 Re2 -71.97(3) . . . 2_773 ?
Re1 Re3 Se1 Re2 -1.412(17) 2_773 . . 2_773 ?
Re2 Re3 Se1 Re2 -70.53(3) . . . 2_773 ?
P3 Re3 Se1 Re1 -142.06(4) . . . . ?
Se4 Re3 Se1 Re1 124.01(2) 2_773 . . . ?
Se2 Re3 Se1 Re1 -52.08(2) . . . . ?
Se3 Re3 Se1 Re1 38.4(3) . . . . ?
Re2 Re3 Se1 Re1 71.97(3) 2_773 . . . ?
Re1 Re3 Se1 Re1 70.56(3) 2_773 . . . ?
Re2 Re3 Se1 Re1 1.444(15) . . . . ?
P3 Re3 Se2 Re2 -145.27(4) . . . . ?
Se4 Re3 Se2 Re2 29.6(3) 2_773 . . . ?
Se3 Re3 Se2 Re2 -52.10(3) . . . . ?
Se1 Re3 Se2 Re2 123.78(3) . . . . ?
Re1 Re3 Se2 Re2 71.77(2) . . . . ?
Re2 Re3 Se2 Re2 70.38(2) 2_773 . . . ?
Re1 Re3 Se2 Re2 1.176(16) 2_773 . . . ?
P3 Re3 Se2 Re1 142.96(4) . . . . ?
Se4 Re3 Se2 Re1 -42.2(3) 2_773 . . . ?
Se3 Re3 Se2 Re1 -123.87(3) . . . . ?
Se1 Re3 Se2 Re1 52.01(3) . . . . ?
Re2 Re3 Se2 Re1 -1.388(16) 2_773 . . . ?
Re1 Re3 Se2 Re1 -70.59(2) 2_773 . . . ?
Re2 Re3 Se2 Re1 -71.77(2) . . . . ?
P2 Re2 Se2 Re3 145.38(4) . . . . ?
Se1 Re2 Se2 Re3 -30.1(3) 2_773 . . . ?
Se4 Re2 Se2 Re3 -123.65(2) . . . . ?
Se3 Re2 Se2 Re3 52.10(2) . . . . ?
Re1 Re2 Se2 Re3 -71.76(3) . . . . ?
Re3 Re2 Se2 Re3 -70.38(3) 2_773 . . . ?
Re1 Re2 Se2 Re3 -1.177(16) 2_773 . . . ?
P2 Re2 Se2 Re1 -142.86(4) . . . . ?
Se1 Re2 Se2 Re1 41.6(3) 2_773 . . . ?
Se4 Re2 Se2 Re1 -51.89(3) . . . . ?
Se3 Re2 Se2 Re1 123.86(3) . . . . ?
Re3 Re2 Se2 Re1 1.375(17) 2_773 . . . ?
Re1 Re2 Se2 Re1 70.58(3) 2_773 . . . ?
Re3 Re2 Se2 Re1 71.76(3) . . . . ?
N1 Re1 Se2 Re3 -144.75(11) . . . . ?
Se4 Re1 Se2 Re3 124.22(3) . . . . ?
Se3 Re1 Se2 Re3 36.5(3) 2_773 . . . ?
Se1 Re1 Se2 Re3 -52.18(3) . . . . ?
Re2 Re1 Se2 Re3 72.12(4) . . . . ?
Re2 Re1 Se2 Re3 1.385(16) 2_773 . . . ?
Re3 Re1 Se2 Re3 70.75(4) 2_773 . . . ?
N1 Re1 Se2 Re2 143.13(11) . . . . ?
Se4 Re1 Se2 Re2 52.10(3) . . . . ?
Se3 Re1 Se2 Re2 -35.6(3) 2_773 . . . ?
Se1 Re1 Se2 Re2 -124.30(3) . . . . ?
Re3 Re1 Se2 Re2 -72.12(4) . . . . ?
Re2 Re1 Se2 Re2 -70.73(4) 2_773 . . . ?
Re3 Re1 Se2 Re2 -1.371(17) 2_773 . . . ?
P2 Re2 Se3 Re1 141.93(4) . . . 2_773 ?
Se2 Re2 Se3 Re1 -123.97(3) . . . 2_773 ?
Se1 Re2 Se3 Re1 52.37(2) 2_773 . . 2_773 ?
Se4 Re2 Se3 Re1 -35.6(3) . . . 2_773 ?
Re1 Re2 Se3 Re1 -70.47(3) . . . 2_773 ?
Re3 Re2 Se3 Re1 -1.206(17) 2_773 . . 2_773 ?
Re3 Re2 Se3 Re1 -71.93(3) . . . 2_773 ?
P2 Re2 Se3 Re3 -146.15(4) . . . . ?
Se2 Re2 Se3 Re3 -52.04(3) . . . . ?
Se1 Re2 Se3 Re3 124.30(3) 2_773 . . . ?
Se4 Re2 Se3 Re3 36.4(3) . . . . ?
Re1 Re2 Se3 Re3 1.458(15) . . . . ?
Re3 Re2 Se3 Re3 70.72(3) 2_773 . . . ?
Re1 Re2 Se3 Re3 71.93(3) 2_773 . . . ?
P3 Re3 Se3 Re1 -146.09(4) . . . 2_773 ?
Se4 Re3 Se3 Re1 -52.18(3) 2_773 . . 2_773 ?
Se2 Re3 Se3 Re1 123.94(3) . . . 2_773 ?
Se1 Re3 Se3 Re1 33.4(3) . . . 2_773 ?
Re1 Re3 Se3 Re1 70.40(3) . . . 2_773 ?
Re2 Re3 Se3 Re1 1.161(17) 2_773 . . 2_773 ?
Re2 Re3 Se3 Re1 71.86(3) . . . 2_773 ?
P3 Re3 Se3 Re2 142.05(4) . . . . ?
Se4 Re3 Se3 Re2 -124.04(2) 2_773 . . . ?
Se2 Re3 Se3 Re2 52.09(2) . . . . ?
Se1 Re3 Se3 Re2 -38.4(3) . . . . ?
Re1 Re3 Se3 Re2 -1.460(15) . . . . ?
Re2 Re3 Se3 Re2 -70.69(3) 2_773 . . . ?
Re1 Re3 Se3 Re2 -71.86(3) 2_773 . . . ?
N1 Re1 Se4 Re3 144.60(11) . . . 2_773 ?
Se3 Re1 Se4 Re3 52.32(2) 2_773 . . 2_773 ?
Se2 Re1 Se4 Re3 -123.84(2) . . . 2_773 ?
Se1 Re1 Se4 Re3 -28.1(3) . . . 2_773 ?
Re3 Re1 Se4 Re3 -70.45(3) . . . 2_773 ?
Re2 Re1 Se4 Re3 -71.85(3) . . . 2_773 ?
Re2 Re1 Se4 Re3 -1.017(16) 2_773 . . 2_773 ?
N1 Re1 Se4 Re2 -143.54(11) . . . . ?
Se3 Re1 Se4 Re2 124.18(3) 2_773 . . . ?
Se2 Re1 Se4 Re2 -51.99(3) . . . . ?
Se1 Re1 Se4 Re2 43.7(3) . . . . ?
Re3 Re1 Se4 Re2 1.407(15) . . . . ?
Re2 Re1 Se4 Re2 70.84(3) 2_773 . . . ?
Re3 Re1 Se4 Re2 71.85(3) 2_773 . . . ?
P2 Re2 Se4 Re1 146.17(4) . . . . ?
Se2 Re2 Se4 Re1 52.07(3) . . . . ?
Se1 Re2 Se4 Re1 -124.25(3) 2_773 . . . ?
Se3 Re2 Se4 Re1 -36.3(3) . . . . ?
Re3 Re2 Se4 Re1 -72.10(3) 2_773 . . . ?
Re1 Re2 Se4 Re1 -70.50(3) 2_773 . . . ?
Re3 Re2 Se4 Re1 -1.396(15) . . . . ?
P2 Re2 Se4 Re3 -141.73(4) . . . 2_773 ?
Se2 Re2 Se4 Re3 124.17(3) . . . 2_773 ?
Se1 Re2 Se4 Re3 -52.15(3) 2_773 . . 2_773 ?
Se3 Re2 Se4 Re3 35.8(3) . . . 2_773 ?
Re1 Re2 Se4 Re3 72.10(3) . . . 2_773 ?
Re1 Re2 Se4 Re3 1.602(16) 2_773 . . 2_773 ?
Re3 Re2 Se4 Re3 70.71(3) . . . 2_773 ?
Se2 Re2 P2 C22 5.8(2) . . . . ?
Se1 Re2 P2 C22 -174.5(2) 2_773 . . . ?
Se4 Re2 P2 C22 -84.3(2) . . . . ?
Se3 Re2 P2 C22 95.9(2) . . . . ?
Re1 Re2 P2 C22 -41.6(2) . . . . ?
Re3 Re2 P2 C22 -130.0(2) 2_773 . . . ?
Re1 Re2 P2 C22 143.1(2) 2_773 . . . ?
Re3 Re2 P2 C22 51.4(2) . . . . ?
Se2 Re2 P2 C21 125.4(2) . . . . ?
Se1 Re2 P2 C21 -54.9(2) 2_773 . . . ?
Se4 Re2 P2 C21 35.3(2) . . . . ?
Se3 Re2 P2 C21 -144.5(2) . . . . ?
Re1 Re2 P2 C21 78.0(2) . . . . ?
Re3 Re2 P2 C21 -10.4(2) 2_773 . . . ?
Re1 Re2 P2 C21 -97.3(2) 2_773 . . . ?
Re3 Re2 P2 C21 171.0(2) . . . . ?
Se2 Re2 P2 C23 -116.2(2) . . . . ?
Se1 Re2 P2 C23 63.6(2) 2_773 . . . ?
Se4 Re2 P2 C23 153.7(2) . . . . ?
Se3 Re2 P2 C23 -26.1(2) . . . . ?
Re1 Re2 P2 C23 -163.6(2) . . . . ?
Re3 Re2 P2 C23 108.0(2) 2_773 . . . ?
Re1 Re2 P2 C23 21.1(2) 2_773 . . . ?
Re3 Re2 P2 C23 -70.6(2) . . . . ?
C22 P2 C21 C24 -51.0(5) . . . . ?
C23 P2 C21 C24 57.7(5) . . . . ?
Re2 P2 C21 C24 -177.2(4) . . . . ?
C21 P2 C22 C25 -56.3(5) . . . . ?
C23 P2 C22 C25 -164.5(5) . . . . ?
Re2 P2 C22 C25 67.9(5) . . . . ?
C22 P2 C23 C26 -38.2(5) . . . . ?
C21 P2 C23 C26 -146.7(5) . . . . ?
Re2 P2 C23 C26 89.9(5) . . . . ?
Se4 Re3 P3 C32 -106.0(2) 2_773 . . . ?
Se2 Re3 P3 C32 73.7(2) . . . . ?
Se3 Re3 P3 C32 -16.2(2) . . . . ?
Se1 Re3 P3 C32 163.9(2) . . . . ?
Re1 Re3 P3 C32 118.2(2) . . . . ?
Re2 Re3 P3 C32 -153.3(2) 2_773 . . . ?
Re1 Re3 P3 C32 -60.5(2) 2_773 . . . ?
Re2 Re3 P3 C32 30.9(2) . . . . ?
Se4 Re3 P3 C33 133.8(2) 2_773 . . . ?
Se2 Re3 P3 C33 -46.6(2) . . . . ?
Se3 Re3 P3 C33 -136.4(2) . . . . ?
Se1 Re3 P3 C33 43.6(2) . . . . ?
Re1 Re3 P3 C33 -2.0(2) . . . . ?
Re2 Re3 P3 C33 86.5(2) 2_773 . . . ?
Re1 Re3 P3 C33 179.2(2) 2_773 . . . ?
Re2 Re3 P3 C33 -89.3(2) . . . . ?
Se4 Re3 P3 C31 12.7(2) 2_773 . . . ?
Se2 Re3 P3 C31 -167.7(2) . . . . ?
Se3 Re3 P3 C31 102.5(2) . . . . ?
Se1 Re3 P3 C31 -77.5(2) . . . . ?
Re1 Re3 P3 C31 -123.2(2) . . . . ?
Re2 Re3 P3 C31 -34.6(2) 2_773 . . . ?
Re1 Re3 P3 C31 58.1(2) 2_773 . . . ?
Re2 Re3 P3 C31 149.6(2) . . . . ?
C32 P3 C31 C34 -164.9(4) . . . . ?
C33 P3 C31 C34 -56.2(5) . . . . ?
Re3 P3 C31 C34 68.8(5) . . . . ?
C33 P3 C32 C35 58.7(5) . . . . ?
C31 P3 C32 C35 167.6(5) . . . . ?
Re3 P3 C32 C35 -65.7(5) . . . . ?
C32 P3 C33 C36 53.4(5) . . . . ?
C31 P3 C33 C36 -52.8(5) . . . . ?
Re3 P3 C33 C36 179.8(4) . . . . ?
Se4 Re1 N1 C1 129.9(4) . . . . ?
Se3 Re1 N1 C1 -140.4(4) 2_773 . . . ?
Se2 Re1 N1 C1 39.7(4) . . . . ?
Se1 Re1 N1 C1 -50.6(4) . . . . ?
Re3 Re1 N1 C1 -4.5(5) . . . . ?
Re2 Re1 N1 C1 85.0(4) . . . . ?
Re2 Re1 N1 C1 -95.6(4) 2_773 . . . ?
Re3 Re1 N1 C1 173.8(3) 2_773 . . . ?
Se4 Re1 N1 C5 -49.7(4) . . . . ?
Se3 Re1 N1 C5 40.0(4) 2_773 . . . ?
Se2 Re1 N1 C5 -139.9(4) . . . . ?
Se1 Re1 N1 C5 129.8(4) . . . . ?
Re3 Re1 N1 C5 175.9(3) . . . . ?
Re2 Re1 N1 C5 -94.6(4) . . . . ?
Re2 Re1 N1 C5 84.8(4) 2_773 . . . ?
Re3 Re1 N1 C5 -5.8(5) 2_773 . . . ?
C5 N1 C1 C2 -0.2(8) . . . . ?
Re1 N1 C1 C2 -179.8(4) . . . . ?
N1 C1 C2 C3 -0.1(9) . . . . ?
C1 C2 C3 C4 -0.4(8) . . . . ?
C1 C2 C3 C6 -175.2(5) . . . . ?
C2 C3 C4 C5 1.2(8) . . . . ?
C6 C3 C4 C5 176.2(5) . . . . ?
C1 N1 C5 C4 1.0(8) . . . . ?
Re1 N1 C5 C4 -179.3(4) . . . . ?
C3 C4 C5 N1 -1.5(8) . . . . ?
C2 C3 C6 O1 141.7(6) . . . . ?
C4 C3 C6 O1 -33.0(8) . . . . ?
C2 C3 C6 N2 -35.7(8) . . . . ?
C4 C3 C6 N2 149.6(6) . . . . ?
F2 Sb1 F1 Sb1 -134(20) . . . 2_764 ?
F3 Sb1 F1 Sb1 131(20) 2_764 . . 2_764 ?
F1 Sb1 F1 Sb1 0.00(9) 2_764 . . 2_764 ?
F2 Sb1 F1 Sb1 41(18) 2_764 . . 2_764 ?
F3 Sb1 F1 Sb1 -44(18) . . . 2_764 ?
F3 Sb1 F2 Sb1 -166(31) 2_764 . . 2_764 ?
F1 Sb1 F2 Sb1 100(30) . . . 2_764 ?
F1 Sb1 F2 Sb1 -75(29) 2_764 . . 2_764 ?
F2 Sb1 F2 Sb1 0.00(19) 2_764 . . 2_764 ?
F3 Sb1 F2 Sb1 13(29) . . . 2_764 ?
F2 Sb1 F3 Sb1 -167(29) . . . 2_764 ?
F3 Sb1 F3 Sb1 0.0(2) 2_764 . . 2_764 ?
F1 Sb1 F3 Sb1 101(28) . . . 2_764 ?
F1 Sb1 F3 Sb1 -75(28) 2_764 . . 2_764 ?
F2 Sb1 F3 Sb1 12(27) 2_764 . . 2_764 ?
